data_1508611
loop_
_publ_author_name
'Habata, Yoichi'
'Ikeda, Mari'
'Yamada, Sachiko'
'Takahashi, Hiroki'
'Ueno, Sumiko'
'Suzuki, Takatoshi'
'Kuwahara, Shunsuke'

_publ_section_title
;
 Argentivorous molecules: structural evidence for Ag(+)-\p interactions in
 solution.
;
_journal_issue 17
_journal_name_full 'Organic letters'
_journal_page_first 4576
_journal_page_last 4579
_journal_paper_doi 10.1021/ol3019538
_journal_volume 14
_journal_year 2012
_chemical_formula_sum 'C84 H114 Ag2 F6 N8 O17 S2'
_chemical_formula_weight 1901.69
_chemical_name_systematic
; 
 ? 
;
_space_group_IT_number 14
_symmetry_cell_setting monoclinic
_symmetry_space_group_name_Hall '-P 2ybc'
_symmetry_space_group_name_H-M 'P 1 21/c 1'
_atom_sites_solution_hydrogens geom
_atom_sites_solution_primary direct
_atom_sites_solution_secondary difmap
_audit_creation_method SHELXL-97
_cell_angle_alpha 90.00
_cell_angle_beta 92.69(3)
_cell_angle_gamma 90.00
_cell_formula_units_Z 2
_cell_length_a 10.159(2)
_cell_length_b 15.697(3)
_cell_length_c 27.925(6)
_cell_measurement_temperature 90
_cell_volume 4448.2(16)
_computing_cell_refinement 'Bruker XSCANS'
_computing_data_collection 'Bruker XSCANS'
_computing_data_reduction 'Bruker SHELXTL'
_computing_molecular_graphics 'Bruker SHELXTL'
_computing_publication_material 'Bruker SHELXTL'
_computing_structure_refinement 'SHELXL-97 (Sheldrick, 1997)'
_computing_structure_solution 'SHELXS-97 (Sheldrick, 1990)'
_diffrn_ambient_temperature 90
_diffrn_detector_area_resol_mean 8.366
_diffrn_measured_fraction_theta_full 0.992
_diffrn_measured_fraction_theta_max 0.992
_diffrn_measurement_device_type 'Bruker P4'
_diffrn_measurement_method '\w scans'
_diffrn_radiation_monochromator graphite
_diffrn_radiation_source 'fine-focus sealed tube'
_diffrn_radiation_type MoK\a
_diffrn_radiation_wavelength 0.71073
_diffrn_reflns_av_R_equivalents 0.0448
_diffrn_reflns_av_sigmaI/netI 0.0576
_diffrn_reflns_limit_h_max 13
_diffrn_reflns_limit_h_min -12
_diffrn_reflns_limit_k_max 15
_diffrn_reflns_limit_k_min -20
_diffrn_reflns_limit_l_max 35
_diffrn_reflns_limit_l_min -37
_diffrn_reflns_number 31599
_diffrn_reflns_theta_full 28.38
_diffrn_reflns_theta_max 28.38
_diffrn_reflns_theta_min 1.49
_exptl_absorpt_coefficient_mu 0.568
_exptl_absorpt_correction_T_max 0.9438
_exptl_absorpt_correction_T_min 0.6598
_exptl_absorpt_correction_type empirical
_exptl_absorpt_process_details 'SADABS; Sheldrick, 1996'
_exptl_crystal_colour colourless
_exptl_crystal_density_diffrn 1.420
_exptl_crystal_density_method 'not measured'
_exptl_crystal_description block
_exptl_crystal_F_000 1980
_exptl_crystal_size_max 0.80
_exptl_crystal_size_mid 0.17
_exptl_crystal_size_min 0.10
_refine_diff_density_max 2.241
_refine_diff_density_min -0.770
_refine_diff_density_rms 0.138
_refine_ls_extinction_method none
_refine_ls_goodness_of_fit_ref 1.092
_refine_ls_hydrogen_treatment constr
_refine_ls_matrix_type full
_refine_ls_number_parameters 563
_refine_ls_number_reflns 11059
_refine_ls_number_restraints 20
_refine_ls_restrained_S_all 1.097
_refine_ls_R_factor_all 0.0849
_refine_ls_R_factor_gt 0.0613
_refine_ls_shift/su_max 0.011
_refine_ls_shift/su_mean 0.000
_refine_ls_structure_factor_coef Fsqd
_refine_ls_weighting_details 'calc w=1/[\s^2^(Fo^2^)+(0.0836P)^2^+10.4406P] where P=(Fo^2^+2Fc^2^)/3'
_refine_ls_weighting_scheme calc
_refine_ls_wR_factor_gt 0.1618
_refine_ls_wR_factor_ref 0.1757
_reflns_number_gt 8342
_reflns_number_total 11059
_reflns_threshold_expression >2sigma(I)
_cod_data_source_file ol3019538_si_002.cif
_cod_data_source_block 5c/AgOTf
_cod_depositor_comments
;
The following automatic conversions were performed:

'_symmetry_cell_setting' value 'Monoclinic' changed to 'monoclinic'
according to /home/saulius/struct/CIF-dictionaries/cif_core.dic
dictionary named 'cif_core.dic' version 2.4.2 from 2011-04-26.

Automatic conversion script
Id: cif_fix_values 1891 2012-01-12 08:04:46Z andrius 
;
_cod_original_sg_symbol_H-M P21/c
_cod_database_code 1508611

loop_
_symmetry_equiv_pos_as_xyz
'x, y, z'
'-x, y+1/2, -z+1/2'
'-x, -y, -z'
'x, -y-1/2, z-1/2'

loop_
_atom_site_label
_atom_site_type_symbol
_atom_site_fract_x
_atom_site_fract_y
_atom_site_fract_z
_atom_site_U_iso_or_equiv
_atom_site_adp_type
_atom_site_occupancy
_atom_site_symmetry_multiplicity
_atom_site_calc_flag
_atom_site_refinement_flags
Ag1 Ag 0.05720(3) 0.03649(2) 0.171383(10) 0.02017(10) Uani 1 1 d .
C1 C -0.0842(4) -0.1468(3) 0.15890(16) 0.0256(9) Uani 1 1 d .
H1A H -0.1309 -0.1368 0.1275 0.031 Uiso 1 1 calc R
H1B H -0.1207 -0.1995 0.1726 0.031 Uiso 1 1 calc R
C2 C 0.0619(4) -0.1610(3) 0.15073(17) 0.0289(9) Uani 1 1 d .
H2A H 0.1080 -0.1740 0.1819 0.035 Uiso 1 1 calc R
H2B H 0.0709 -0.2112 0.1297 0.035 Uiso 1 1 calc R
C3 C 0.2714(4) -0.0910(3) 0.13714(16) 0.0283(9) Uani 1 1 d .
H3A H 0.3125 -0.0517 0.1145 0.034 Uiso 1 1 calc R
H3B H 0.3020 -0.1494 0.1301 0.034 Uiso 1 1 calc R
C4 C 0.3181(4) -0.0673(3) 0.18803(16) 0.0258(9) Uani 1 1 d .
H4A H 0.2711 -0.1030 0.2109 0.031 Uiso 1 1 calc R
H4B H 0.4134 -0.0800 0.1924 0.031 Uiso 1 1 calc R
C5 C 0.2979(4) 0.0385(3) 0.25149(15) 0.0241(8) Uani 1 1 d .
H5A H 0.3044 0.1006 0.2572 0.029 Uiso 1 1 calc R
H5B H 0.3783 0.0119 0.2663 0.029 Uiso 1 1 calc R
C6 C 0.1791(4) 0.0048(3) 0.27679(15) 0.0233(8) Uani 1 1 d .
H6A H 0.1760 -0.0580 0.2733 0.028 Uiso 1 1 calc R
H6B H 0.1903 0.0179 0.3114 0.028 Uiso 1 1 calc R
C7 C -0.0579(4) -0.0138(3) 0.27167(15) 0.0236(8) Uani 1 1 d .
H7A H -0.1407 0.0193 0.2683 0.028 Uiso 1 1 calc R
H7B H -0.0446 -0.0303 0.3058 0.028 Uiso 1 1 calc R
C8 C -0.0716(4) -0.0941(3) 0.24118(15) 0.0239(9) Uani 1 1 d .
H8A H 0.0136 -0.1248 0.2423 0.029 Uiso 1 1 calc R
H8B H -0.1380 -0.1321 0.2549 0.029 Uiso 1 1 calc R
C9 C -0.2563(4) -0.0582(3) 0.18752(16) 0.0233(8) Uani 1 1 d .
H9A H -0.2801 -0.0252 0.2161 0.028 Uiso 1 1 calc R
H9B H -0.3040 -0.1132 0.1881 0.028 Uiso 1 1 calc R
C10 C -0.3014(4) -0.0099(3) 0.14307(14) 0.0204(8) Uani 1 1 d .
C11 C -0.2722(4) 0.0762(3) 0.13913(14) 0.0207(8) Uani 1 1 d .
H11 H -0.2203 0.1032 0.1639 0.025 Uiso 1 1 calc R
C12 C -0.3176(4) 0.1240(3) 0.09950(14) 0.0211(8) Uani 1 1 d .
H12 H -0.2967 0.1828 0.0972 0.025 Uiso 1 1 calc R
C13 C -0.3939(4) 0.0842(3) 0.06343(15) 0.0228(8) Uani 1 1 d .
C14 C -0.4244(4) -0.0018(3) 0.06737(15) 0.0237(8) Uani 1 1 d .
H14 H -0.4775 -0.0286 0.0428 0.028 Uiso 1 1 calc R
C15 C -0.3784(4) -0.0487(3) 0.10652(15) 0.0219(8) Uani 1 1 d .
H15 H -0.3992 -0.1075 0.1086 0.026 Uiso 1 1 calc R
C16 C -0.4066(6) 0.2110(3) 0.0167(2) 0.0456(14) Uani 1 1 d .
H16A H -0.4470 0.2457 0.0412 0.068 Uiso 1 1 calc R
H16B H -0.4378 0.2304 -0.0153 0.068 Uiso 1 1 calc R
H16C H -0.3106 0.2166 0.0199 0.068 Uiso 1 1 calc R
C17 C 0.0932(5) -0.0847(3) 0.07651(15) 0.0283(10) Uani 1 1 d .
H17A H 0.1532 -0.1232 0.0599 0.034 Uiso 1 1 calc R
H17B H 0.0021 -0.1058 0.0704 0.034 Uiso 1 1 calc R
C18 C 0.1037(4) 0.0023(3) 0.05625(15) 0.0269(9) Uani 1 1 d .
C19 C 0.0072(4) 0.0634(3) 0.06543(16) 0.0276(9) Uani 1 1 d .
H19 H -0.0634 0.0486 0.0849 0.033 Uiso 1 1 calc R
C20 C 0.0128(5) 0.1443(3) 0.04671(16) 0.0328(11) Uani 1 1 d .
H20 H -0.0531 0.1848 0.0536 0.039 Uiso 1 1 calc R
C21 C 0.1155(5) 0.1670(3) 0.01750(17) 0.0342(11) Uani 1 1 d .
C22 C 0.2117(5) 0.1075(4) 0.00793(16) 0.0346(11) Uani 1 1 d .
H22 H 0.2825 0.1225 -0.0115 0.041 Uiso 1 1 calc R
C23 C 0.2044(4) 0.0256(3) 0.02679(16) 0.0306(10) Uani 1 1 d .
H23 H 0.2694 -0.0152 0.0194 0.037 Uiso 1 1 calc R
C24 C 0.2174(9) 0.2726(5) -0.0288(3) 0.073(2) Uani 1 1 d .
H24A H 0.3016 0.2698 -0.0103 0.109 Uiso 1 1 calc R
H24B H 0.2026 0.3310 -0.0404 0.109 Uiso 1 1 calc R
H24C H 0.2195 0.2338 -0.0562 0.109 Uiso 1 1 calc R
C25 C 0.4025(4) 0.0758(3) 0.17903(16) 0.0265(9) Uani 1 1 d .
H25A H 0.4280 0.0500 0.1485 0.032 Uiso 1 1 calc R
H25B H 0.4807 0.0743 0.2016 0.032 Uiso 1 1 calc R
C26 C 0.3648(4) 0.1669(3) 0.17003(15) 0.0250(9) Uani 1 1 d .
C27 C 0.3058(4) 0.1892(3) 0.12588(16) 0.0268(9) Uani 1 1 d .
H27 H 0.2910 0.1464 0.1022 0.032 Uiso 1 1 calc R
C28 C 0.2680(4) 0.2723(3) 0.11543(17) 0.0309(10) Uani 1 1 d .
H28 H 0.2281 0.2860 0.0850 0.037 Uiso 1 1 calc R
C29 C 0.2890(5) 0.3353(3) 0.14999(19) 0.0333(11) Uani 1 1 d .
C30 C 0.3505(4) 0.3145(3) 0.19391(18) 0.0331(11) Uani 1 1 d .
H30 H 0.3672 0.3577 0.2173 0.040 Uiso 1 1 calc R
C31 C 0.3875(4) 0.2315(3) 0.20381(16) 0.0263(9) Uani 1 1 d .
H31 H 0.4290 0.2181 0.2341 0.032 Uiso 1 1 calc R
C32 C 0.1907(9) 0.4418(4) 0.0987(3) 0.069(2) Uani 1 1 d .
H32A H 0.2537 0.4365 0.0733 0.103 Uiso 1 1 calc R
H32B H 0.1598 0.5008 0.1002 0.103 Uiso 1 1 calc R
H32C H 0.1155 0.4040 0.0916 0.103 Uiso 1 1 calc R
C33 C 0.0340(4) 0.1294(3) 0.27585(14) 0.0233(8) Uani 1 1 d .
H33A H 0.1212 0.1560 0.2826 0.028 Uiso 1 1 calc R
H33B H -0.0128 0.1277 0.3062 0.028 Uiso 1 1 calc R
C34 C -0.0438(4) 0.1828(3) 0.23969(15) 0.0208(8) Uani 1 1 d .
C35 C 0.0168(4) 0.2097(3) 0.19781(14) 0.0204(8) Uani 1 1 d .
H35 H 0.1050 0.1930 0.1929 0.024 Uiso 1 1 calc R
C36 C -0.0484(4) 0.2591(3) 0.16418(15) 0.0221(8) Uani 1 1 d .
H36 H -0.0052 0.2763 0.1363 0.027 Uiso 1 1 calc R
C37 C -0.1784(4) 0.2844(3) 0.17049(15) 0.0214(8) Uani 1 1 d .
C38 C -0.2411(4) 0.2591(3) 0.21156(15) 0.0230(8) Uani 1 1 d .
H38 H -0.3292 0.2762 0.2164 0.028 Uiso 1 1 calc R
C39 C -0.1726(4) 0.2082(3) 0.24571(14) 0.0212(8) Uani 1 1 d .
H39 H -0.2155 0.1908 0.2736 0.025 Uiso 1 1 calc R
C40 C -0.3690(4) 0.3579(3) 0.13773(18) 0.0304(10) Uani 1 1 d .
H40A H -0.4238 0.3067 0.1391 0.046 Uiso 1 1 calc R
H40B H -0.3966 0.3916 0.1095 0.046 Uiso 1 1 calc R
H40C H -0.3790 0.3920 0.1667 0.046 Uiso 1 1 calc R
C1A C 0.5774(5) 0.1190(4) 0.3530(2) 0.0432(13) Uani 1 1 d .
C2S C 0.835(2) 0.3956(9) 0.0114(6) 0.092(5) Uani 0.50 1 d PDU
C3S C 0.145(2) 0.0532(18) 0.4050(9) 0.146(9) Uani 0.50 1 d PDU
F1A F 0.6970(3) 0.1468(3) 0.36540(15) 0.0690(12) Uani 1 1 d .
F2A F 0.5819(3) 0.0858(2) 0.30956(13) 0.0541(9) Uani 1 1 d .
F3A F 0.5487(5) 0.0557(3) 0.38270(19) 0.0896(16) Uani 1 1 d .
N1 N -0.1116(3) -0.0754(2) 0.19079(12) 0.0212(7) Uani 1 1 d .
N2 N 0.1266(3) -0.0875(2) 0.12890(13) 0.0246(8) Uani 1 1 d .
N3 N 0.2959(3) 0.0231(2) 0.19918(12) 0.0223(7) Uani 1 1 d .
N4 N 0.0527(3) 0.0406(2) 0.25825(12) 0.0207(7) Uani 1 1 d .
O1 O -0.4422(3) 0.1243(2) 0.02269(11) 0.0290(7) Uani 1 1 d .
O2 O 0.1128(4) 0.2484(3) 0.00104(14) 0.0477(10) Uani 1 1 d .
O3 O 0.2533(4) 0.4185(2) 0.14355(16) 0.0461(10) Uani 1 1 d .
O4 O -0.2332(3) 0.3336(2) 0.13456(12) 0.0272(7) Uani 1 1 d .
O1A O 0.3339(4) 0.1619(3) 0.34455(17) 0.0627(14) Uani 1 1 d .
O2A O 0.4719(4) 0.2374(3) 0.40274(14) 0.0526(11) Uani 1 1 d .
O3A O 0.5022(7) 0.2589(3) 0.31717(16) 0.0761(17) Uani 1 1 d .
O1S O 0.5112(12) 0.5453(7) 0.0023(4) 0.081(3) Uani 0.50 1 d P
O2S O 0.8880(13) 0.4822(9) 0.0239(5) 0.103(4) Uani 0.50 1 d PDU
O3S O 0.2814(19) 0.0347(12) 0.4289(8) 0.165(8) Uani 0.50 1 d PDU
S1A S 0.45686(14) 0.20358(9) 0.35487(5) 0.0411(3) Uani 1 1 d .

loop_
_atom_site_aniso_label
_atom_site_aniso_U_11
_atom_site_aniso_U_22
_atom_site_aniso_U_33
_atom_site_aniso_U_23
_atom_site_aniso_U_13
_atom_site_aniso_U_12
Ag1 0.01718(15) 0.02437(17) 0.01890(15) -0.00099(12) 0.00013(10) 0.00119(12)
C1 0.023(2) 0.023(2) 0.031(2) -0.0037(17) -0.0014(17) -0.0007(17)
C2 0.022(2) 0.032(2) 0.033(2) -0.0012(19) -0.0030(17) 0.0055(18)
C3 0.021(2) 0.035(3) 0.028(2) -0.0060(18) -0.0010(17) 0.0052(18)
C4 0.019(2) 0.033(2) 0.025(2) -0.0010(18) 0.0005(16) 0.0066(17)
C5 0.0176(18) 0.033(2) 0.0215(19) -0.0008(17) 0.0008(15) -0.0013(17)
C6 0.0181(19) 0.029(2) 0.023(2) 0.0017(17) -0.0014(15) 0.0008(17)
C7 0.0200(19) 0.027(2) 0.023(2) 0.0019(16) -0.0004(15) -0.0018(16)
C8 0.0207(19) 0.026(2) 0.024(2) 0.0061(17) -0.0005(16) -0.0009(16)
C9 0.0168(18) 0.027(2) 0.027(2) 0.0021(17) 0.0013(15) -0.0029(16)
C10 0.0119(17) 0.028(2) 0.0219(19) -0.0013(16) 0.0046(14) 0.0017(15)
C11 0.0147(17) 0.027(2) 0.0197(19) -0.0041(16) -0.0020(14) -0.0009(15)
C12 0.0179(18) 0.025(2) 0.0202(19) -0.0023(16) 0.0008(15) 0.0027(16)
C13 0.0151(18) 0.034(2) 0.0197(19) -0.0022(16) -0.0002(15) 0.0038(16)
C14 0.0184(19) 0.031(2) 0.0214(19) -0.0064(17) 0.0002(15) -0.0009(17)
C15 0.0174(18) 0.025(2) 0.0233(19) -0.0056(16) 0.0023(15) -0.0021(16)
C16 0.063(4) 0.034(3) 0.038(3) 0.004(2) -0.024(3) 0.003(3)
C17 0.026(2) 0.038(3) 0.020(2) -0.0102(18) -0.0029(16) 0.0034(19)
C18 0.021(2) 0.044(3) 0.0158(19) -0.0099(18) -0.0031(15) 0.0016(19)
C19 0.0167(19) 0.044(3) 0.022(2) -0.0060(18) 0.0008(15) 0.0016(18)
C20 0.025(2) 0.049(3) 0.024(2) -0.007(2) -0.0015(17) 0.010(2)
C21 0.041(3) 0.038(3) 0.023(2) -0.0037(19) -0.0032(19) -0.004(2)
C22 0.026(2) 0.054(3) 0.024(2) -0.008(2) 0.0020(17) -0.001(2)
C23 0.021(2) 0.049(3) 0.022(2) -0.010(2) 0.0006(16) 0.003(2)
C24 0.103(6) 0.057(4) 0.061(4) 0.009(3) 0.037(4) -0.014(4)
C25 0.0172(19) 0.038(3) 0.024(2) -0.0044(18) 0.0024(16) -0.0005(18)
C26 0.0145(18) 0.037(2) 0.024(2) -0.0040(18) 0.0065(15) -0.0028(17)
C27 0.0190(19) 0.037(3) 0.024(2) -0.0046(18) 0.0064(16) -0.0019(18)
C28 0.021(2) 0.041(3) 0.030(2) 0.001(2) 0.0035(17) -0.0036(19)
C29 0.023(2) 0.034(3) 0.044(3) -0.001(2) 0.0119(19) -0.0074(19)
C30 0.019(2) 0.042(3) 0.039(3) -0.014(2) 0.0109(18) -0.0140(19)
C31 0.0144(18) 0.040(3) 0.025(2) -0.0050(18) 0.0068(15) -0.0068(17)
C32 0.084(5) 0.039(4) 0.081(5) 0.014(3) -0.017(4) -0.009(3)
C33 0.0212(19) 0.030(2) 0.0189(19) -0.0022(16) 0.0006(15) -0.0014(17)
C34 0.0173(18) 0.022(2) 0.0234(19) -0.0015(16) 0.0025(15) -0.0025(15)
C35 0.0139(17) 0.023(2) 0.0243(19) -0.0062(16) 0.0031(14) -0.0011(15)
C36 0.0176(19) 0.023(2) 0.026(2) -0.0031(16) 0.0042(15) -0.0035(15)
C37 0.0185(19) 0.018(2) 0.027(2) 0.0007(16) -0.0017(15) -0.0035(15)
C38 0.0139(18) 0.026(2) 0.029(2) -0.0041(17) 0.0031(15) -0.0022(16)
C39 0.0187(19) 0.024(2) 0.0213(19) -0.0023(16) 0.0071(15) -0.0039(16)
C40 0.019(2) 0.034(3) 0.038(3) 0.003(2) -0.0029(18) 0.0054(18)
C1A 0.028(3) 0.053(3) 0.049(3) 0.002(3) 0.003(2) -0.002(2)
C2S 0.121(9) 0.072(8) 0.088(8) 0.024(7) 0.053(7) -0.005(7)
C3S 0.136(16) 0.177(17) 0.120(15) -0.114(14) -0.046(12) 0.051(14)
F1A 0.0309(17) 0.106(3) 0.068(2) -0.010(2) -0.0153(17) -0.0008(19)
F2A 0.0315(16) 0.071(2) 0.060(2) -0.0246(19) 0.0035(15) 0.0005(16)
F3A 0.109(4) 0.058(3) 0.106(4) 0.038(3) 0.042(3) 0.029(3)
N1 0.0168(16) 0.0241(18) 0.0224(17) -0.0009(14) -0.0035(13) 0.0016(13)
N2 0.0195(17) 0.031(2) 0.0226(17) -0.0040(15) -0.0007(13) 0.0011(15)
N3 0.0180(16) 0.031(2) 0.0178(16) -0.0039(14) 0.0017(12) 0.0025(14)
N4 0.0159(15) 0.0246(18) 0.0217(16) 0.0012(14) 0.0004(12) -0.0001(14)
O1 0.0324(17) 0.0330(18) 0.0205(14) 0.0007(13) -0.0088(12) 0.0032(14)
O2 0.055(2) 0.050(2) 0.039(2) 0.0062(18) 0.0072(18) 0.0002(19)
O3 0.044(2) 0.031(2) 0.064(3) -0.0002(18) 0.0096(19) -0.0034(17)
O4 0.0185(14) 0.0287(17) 0.0346(17) 0.0069(13) 0.0007(12) 0.0008(12)
O1A 0.029(2) 0.084(3) 0.074(3) -0.045(3) -0.0052(19) -0.001(2)
O2A 0.064(3) 0.057(3) 0.036(2) -0.0156(19) -0.0139(19) 0.004(2)
O3A 0.143(5) 0.044(3) 0.039(2) 0.014(2) -0.027(3) -0.011(3)
O1S 0.079(7) 0.093(8) 0.072(7) -0.003(7) 0.014(6) -0.014(7)
O2S 0.075(6) 0.128(8) 0.108(8) 0.048(7) 0.017(6) -0.008(6)
O3S 0.153(15) 0.153(15) 0.187(16) -0.090(13) -0.020(12) 0.049(12)
S1A 0.0436(7) 0.0374(7) 0.0407(7) -0.0125(6) -0.0160(6) 0.0079(6)

loop_
_atom_type_symbol
_atom_type_description
_atom_type_scat_dispersion_real
_atom_type_scat_dispersion_imag
_atom_type_scat_source
C C 0.0033 0.0016 'International Tables Vol C Tables 4.2.6.8 and 6.1.1.4'
H H 0.0000 0.0000 'International Tables Vol C Tables 4.2.6.8 and 6.1.1.4'
N N 0.0061 0.0033 'International Tables Vol C Tables 4.2.6.8 and 6.1.1.4'
O O 0.0106 0.0060 'International Tables Vol C Tables 4.2.6.8 and 6.1.1.4'
F F 0.0171 0.0103 'International Tables Vol C Tables 4.2.6.8 and 6.1.1.4'
S S 0.1246 0.1234 'International Tables Vol C Tables 4.2.6.8 and 6.1.1.4'
Ag Ag -0.8971 1.1015 'International Tables Vol C Tables 4.2.6.8 and 6.1.1.4'

loop_
_geom_angle_atom_site_label_1
_geom_angle_atom_site_label_2
_geom_angle_atom_site_label_3
_geom_angle
N2 Ag1 N4 122.32(12)
N2 Ag1 N3 77.54(12)
N4 Ag1 N3 75.98(11)
N2 Ag1 N1 76.18(12)
N4 Ag1 N1 76.12(11)
N3 Ag1 N1 121.89(12)
N1 C1 C2 114.5(4)
N1 C1 H1A 108.6
C2 C1 H1A 108.6
N1 C1 H1B 108.6
C2 C1 H1B 108.6
H1A C1 H1B 107.6
N2 C2 C1 113.8(4)
N2 C2 H2A 108.8
C1 C2 H2A 108.8
N2 C2 H2B 108.8
C1 C2 H2B 108.8
H2A C2 H2B 107.7
N2 C3 C4 113.6(4)
N2 C3 H3A 108.8
C4 C3 H3A 108.8
N2 C3 H3B 108.8
C4 C3 H3B 108.8
H3A C3 H3B 107.7
N3 C4 C3 112.9(4)
N3 C4 H4A 109.0
C3 C4 H4A 109.0
N3 C4 H4B 109.0
C3 C4 H4B 109.0
H4A C4 H4B 107.8
N3 C5 C6 115.3(3)
N3 C5 H5A 108.4
C6 C5 H5A 108.4
N3 C5 H5B 108.4
C6 C5 H5B 108.5
H5A C5 H5B 107.5
N4 C6 C5 113.6(3)
N4 C6 H6A 108.8
C5 C6 H6A 108.8
N4 C6 H6B 108.8
C5 C6 H6B 108.8
H6A C6 H6B 107.7
N4 C7 C8 112.9(3)
N4 C7 H7A 109.0
C8 C7 H7A 109.0
N4 C7 H7B 109.0
C8 C7 H7B 109.0
H7A C7 H7B 107.8
N1 C8 C7 112.5(3)
N1 C8 H8A 109.1
C7 C8 H8A 109.1
N1 C8 H8B 109.1
C7 C8 H8B 109.1
H8A C8 H8B 107.8
N1 C9 C10 113.7(3)
N1 C9 H9A 108.8
C10 C9 H9A 108.8
N1 C9 H9B 108.8
C10 C9 H9B 108.8
H9A C9 H9B 107.7
C11 C10 C15 118.7(4)
C11 C10 C9 119.8(4)
C15 C10 C9 121.4(4)
C10 C11 C12 121.4(4)
C10 C11 H11 119.3
C12 C11 H11 119.3
C13 C12 C11 119.1(4)
C13 C12 H12 120.5
C11 C12 H12 120.5
O1 C13 C12 124.1(4)
O1 C13 C14 116.0(4)
C12 C13 C14 119.8(4)
C15 C14 C13 120.8(4)
C15 C14 H14 119.6
C13 C14 H14 119.6
C14 C15 C10 120.2(4)
C14 C15 H15 119.9
C10 C15 H15 119.9
O1 C16 H16A 109.5
O1 C16 H16B 109.5
H16A C16 H16B 109.5
O1 C16 H16C 109.5
H16A C16 H16C 109.5
H16B C16 H16C 109.5
C18 C17 N2 112.6(4)
C18 C17 H17A 109.1
N2 C17 H17A 109.1
C18 C17 H17B 109.1
N2 C17 H17B 109.1
H17A C17 H17B 107.8
C23 C18 C19 117.9(5)
C23 C18 C17 122.3(4)
C19 C18 C17 119.7(4)
C20 C19 C18 121.3(4)
C20 C19 H19 119.4
C18 C19 H19 119.4
C19 C20 C21 120.1(4)
C19 C20 H20 119.9
C21 C20 H20 119.9
O2 C21 C22 124.9(5)
O2 C21 C20 115.6(5)
C22 C21 C20 119.5(5)
C21 C22 C23 119.9(5)
C21 C22 H22 120.1
C23 C22 H22 120.1
C18 C23 C22 121.3(4)
C18 C23 H23 119.3
C22 C23 H23 119.3
O2 C24 H24A 109.5
O2 C24 H24B 109.5
H24A C24 H24B 109.5
O2 C24 H24C 109.5
H24A C24 H24C 109.5
H24B C24 H24C 109.5
N3 C25 C26 114.1(3)
N3 C25 H25A 108.7
C26 C25 H25A 108.7
N3 C25 H25B 108.7
C26 C25 H25B 108.7
H25A C25 H25B 107.6
C27 C26 C31 117.8(4)
C27 C26 C25 119.1(4)
C31 C26 C25 123.1(4)
C28 C27 C26 121.8(4)
C28 C27 H27 119.1
C26 C27 H27 119.1
C27 C28 C29 119.4(5)
C27 C28 H28 120.3
C29 C28 H28 120.3
O3 C29 C30 116.5(5)
O3 C29 C28 123.9(5)
C30 C29 C28 119.6(5)
C31 C30 C29 120.3(4)
C31 C30 H30 119.8
C29 C30 H30 119.8
C30 C31 C26 121.0(4)
C30 C31 H31 119.5
C26 C31 H31 119.5
O3 C32 H32A 109.5
O3 C32 H32B 109.5
H32A C32 H32B 109.5
O3 C32 H32C 109.5
H32A C32 H32C 109.5
H32B C32 H32C 109.5
N4 C33 C34 111.7(3)
N4 C33 H33A 109.3
C34 C33 H33A 109.3
N4 C33 H33B 109.3
C34 C33 H33B 109.3
H33A C33 H33B 107.9
C39 C34 C35 117.7(4)
C39 C34 C33 123.2(4)
C35 C34 C33 119.1(4)
C36 C35 C34 121.6(4)
C36 C35 H35 119.2
C34 C35 H35 119.2
C35 C36 C37 120.3(4)
C35 C36 H36 119.8
C37 C36 H36 119.8
O4 C37 C38 125.4(4)
O4 C37 C36 115.0(4)
C38 C37 C36 119.5(4)
C37 C38 C39 119.3(4)
C37 C38 H38 120.3
C39 C38 H38 120.3
C34 C39 C38 121.5(4)
C34 C39 H39 119.2
C38 C39 H39 119.2
O4 C40 H40A 109.5
O4 C40 H40B 109.5
H40A C40 H40B 109.5
O4 C40 H40C 109.5
H40A C40 H40C 109.5
H40B C40 H40C 109.5
F1A C1A F2A 107.4(5)
F1A C1A F3A 107.9(5)
F2A C1A F3A 107.1(5)
F1A C1A S1A 111.5(4)
F2A C1A S1A 111.6(4)
F3A C1A S1A 111.1(4)
C1 N1 C8 112.0(3)
C1 N1 C9 108.4(3)
C8 N1 C9 108.7(3)
C1 N1 Ag1 104.5(2)
C8 N1 Ag1 100.6(2)
C9 N1 Ag1 122.4(3)
C2 N2 C3 111.5(4)
C2 N2 C17 110.2(4)
C3 N2 C17 109.5(3)
C2 N2 Ag1 106.4(3)
C3 N2 Ag1 105.4(3)
C17 N2 Ag1 113.8(3)
C4 N3 C5 111.7(3)
C4 N3 C25 109.5(3)
C5 N3 C25 107.8(3)
C4 N3 Ag1 99.8(2)
C5 N3 Ag1 105.0(2)
C25 N3 Ag1 122.8(3)
C6 N4 C7 110.5(3)
C6 N4 C33 111.3(3)
C7 N4 C33 110.3(3)
C6 N4 Ag1 106.5(2)
C7 N4 Ag1 106.8(2)
C33 N4 Ag1 111.2(2)
C13 O1 C16 117.1(4)
C21 O2 C24 116.3(5)
C29 O3 C32 117.7(5)
C37 O4 C40 117.7(3)
O1A S1A O2A 114.2(3)
O1A S1A O3A 115.5(3)
O2A S1A O3A 115.3(3)
O1A S1A C1A 104.2(3)
O2A S1A C1A 104.8(3)
O3A S1A C1A 100.3(3)

loop_
_geom_bond_atom_site_label_1
_geom_bond_atom_site_label_2
_geom_bond_distance
_geom_bond_site_symmetry_2
Ag1 N2 2.402(4) .
Ag1 N4 2.429(3) .
Ag1 N3 2.520(3) .
Ag1 N1 2.532(4) .
C1 N1 1.466(5) .
C1 C2 1.528(6) .
C1 H1A 0.9900 .
C1 H1B 0.9900 .
C2 N2 1.474(6) .
C2 H2A 0.9900 .
C2 H2B 0.9900 .
C3 N2 1.479(5) .
C3 C4 1.523(6) .
C3 H3A 0.9900 .
C3 H3B 0.9900 .
C4 N3 1.473(6) .
C4 H4A 0.9900 .
C4 H4B 0.9900 .
C5 N3 1.480(5) .
C5 C6 1.522(6) .
C5 H5A 0.9900 .
C5 H5B 0.9900 .
C6 N4 1.473(5) .
C6 H6A 0.9900 .
C6 H6B 0.9900 .
C7 N4 1.474(5) .
C7 C8 1.524(6) .
C7 H7A 0.9900 .
C7 H7B 0.9900 .
C8 N1 1.476(5) .
C8 H8A 0.9900 .
C8 H8B 0.9900 .
C9 N1 1.493(5) .
C9 C10 1.508(6) .
C9 H9A 0.9900 .
C9 H9B 0.9900 .
C10 C11 1.389(6) .
C10 C15 1.397(6) .
C11 C12 1.397(6) .
C11 H11 0.9500 .
C12 C13 1.389(6) .
C12 H12 0.9500 .
C13 O1 1.370(5) .
C13 C14 1.392(6) .
C14 C15 1.381(6) .
C14 H14 0.9500 .
C15 H15 0.9500 .
C16 O1 1.419(6) .
C16 H16A 0.9800 .
C16 H16B 0.9800 .
C16 H16C 0.9800 .
C17 C18 1.484(7) .
C17 N2 1.487(5) .
C17 H17A 0.9900 .
C17 H17B 0.9900 .
C18 C23 1.391(6) .
C18 C19 1.404(6) .
C19 C20 1.375(7) .
C19 H19 0.9500 .
C20 C21 1.400(7) .
C20 H20 0.9500 .
C21 O2 1.358(6) .
C21 C22 1.387(7) .
C22 C23 1.392(7) .
C22 H22 0.9500 .
C23 H23 0.9500 .
C24 O2 1.433(8) .
C24 H24A 0.9800 .
C24 H24B 0.9800 .
C24 H24C 0.9800 .
C25 N3 1.494(6) .
C25 C26 1.498(7) .
C25 H25A 0.9900 .
C25 H25B 0.9900 .
C26 C27 1.390(6) .
C26 C31 1.397(6) .
C27 C28 1.386(7) .
C27 H27 0.9500 .
C28 C29 1.391(7) .
C28 H28 0.9500 .
C29 O3 1.366(6) .
C29 C30 1.389(7) .
C30 C31 1.381(7) .
C30 H30 0.9500 .
C31 H31 0.9500 .
C32 O3 1.426(8) .
C32 H32A 0.9800 .
C32 H32B 0.9800 .
C32 H32C 0.9800 .
C33 N4 1.493(5) .
C33 C34 1.507(6) .
C33 H33A 0.9900 .
C33 H33B 0.9900 .
C34 C39 1.386(6) .
C34 C35 1.411(6) .
C35 C36 1.365(6) .
C35 H35 0.9500 .
C36 C37 1.398(6) .
C36 H36 0.9500 .
C37 O4 1.364(5) .
C37 C38 1.395(6) .
C38 C39 1.403(6) .
C38 H38 0.9500 .
C39 H39 0.9500 .
C40 O4 1.438(5) .
C40 H40A 0.9800 .
C40 H40B 0.9800 .
C40 H40C 0.9800 .
C1A F1A 1.321(6) .
C1A F2A 1.323(7) .
C1A F3A 1.336(7) .
C1A S1A 1.808(6) .
C2S O2S 1.497(9) .
C3S O3S 1.539(10) .
O1A S1A 1.427(4) .
O2A S1A 1.440(4) .
O3A S1A 1.456(5) .
O1S O1S 1.45(2) 3_665
